data_7122548
loop_
_publ_author_name
'Liu, Cai-Ming'
'Zhang, De-Qing'
'Xiong, Ren-Gen'
'Hao, Xiang'
'Zhu, Dao-Ben'

_publ_section_title
;
 A homochiral Zn-Dy heterometallic left-handed helical chain complex
 without chiral ligands: anion-induced assembly and multifunctional
 integration.
;
_journal_issue 95
_journal_name_full 'Chemical communications (Cambridge, England)'
_journal_page_first 13379
_journal_page_last 13382
_journal_paper_doi 10.1039/c8cc07468b
_journal_volume 54
_journal_year 2018
_chemical_formula_moiety '0.33(C186 H156 Dy3 N24 O48 Zn9), Cl O4, 2(C H4 O)'
_chemical_formula_sum 'C64 H60 Cl Dy N8 O22 Zn3'
_chemical_formula_weight 1687.32
_space_group_crystal_system trigonal
_space_group_IT_number 154
_space_group_name_Hall 'P 32 2"'
_space_group_name_H-M_alt 'P 32 2 1'
_symmetry_space_group_name_Hall 'P 32 2"'
_symmetry_space_group_name_H-M 'P 32 2 1'
_atom_sites_solution_hydrogens geom
_atom_sites_solution_primary iterative
_audit_creation_date 2018-10-09
_audit_creation_method
;
Olex2 1.2
(compiled 2018.05.29 svn.r3508 for OlexSys, GUI svn.r5506)
;
_audit_update_record
;
2018-11-03 deposited with the CCDC.
2018-11-05 downloaded from the CCDC.
;
_cell_angle_alpha 90
_cell_angle_beta 90
_cell_angle_gamma 120
_cell_formula_units_Z 3
_cell_length_a 16.9961(4)
_cell_length_b 16.9961(4)
_cell_length_c 19.8792(5)
_cell_measurement_reflns_used 16301
_cell_measurement_temperature 173(2)
_cell_measurement_theta_max 27.4780
_cell_measurement_theta_min 2.4410
_cell_volume 4973.1(2)
_computing_cell_refinement 'CrysAlisPro 1.171.39.9d (Rigaku OD, 2015)'
_computing_data_collection 'Rigaku CrystalClear-SM Expert 2.0 r4'
_computing_data_reduction 'CrysAlisPro 1.171.39.9d (Rigaku OD, 2015)'
_computing_molecular_graphics 'Olex2 (Dolomanov et al., 2009)'
_computing_publication_material 'Olex2 (Dolomanov et al., 2009)'
_computing_structure_refinement 'ShelXL (Sheldrick, 2018)'
_computing_structure_solution 'olex2.solve (Bourhis et al., 2015)'
_diffrn_ambient_temperature 173.15
_diffrn_measured_fraction_theta_full 0.999
_diffrn_measured_fraction_theta_max 0.999
_diffrn_measurement_device_type 'Rigaku sealed tube Saturn724+'
_diffrn_measurement_method '\w scans'
_diffrn_radiation_type MoK\a
_diffrn_radiation_wavelength 0.71073
_diffrn_reflns_av_R_equivalents 0.0459
_diffrn_reflns_av_unetI/netI 0.0280
_diffrn_reflns_Laue_measured_fraction_full 0.999
_diffrn_reflns_Laue_measured_fraction_max 0.999
_diffrn_reflns_limit_h_max 22
_diffrn_reflns_limit_h_min -15
_diffrn_reflns_limit_k_max 22
_diffrn_reflns_limit_k_min -22
_diffrn_reflns_limit_l_max 25
_diffrn_reflns_limit_l_min -17
_diffrn_reflns_number 41295
_diffrn_reflns_point_group_measured_fraction_full 1.000
_diffrn_reflns_point_group_measured_fraction_max 1.000
_diffrn_reflns_theta_full 25.242
_diffrn_reflns_theta_max 27.482
_diffrn_reflns_theta_min 2.397
_exptl_absorpt_coefficient_mu 2.311
_exptl_absorpt_correction_T_max 1.00000
_exptl_absorpt_correction_T_min 0.65517
_exptl_absorpt_correction_type multi-scan
_exptl_absorpt_process_details 'CrysAlisPro 1.171.39.9d (Rigaku OD, 2015) '
_exptl_crystal_colour yellow
_exptl_crystal_colour_primary yellow
_exptl_crystal_density_diffrn 1.690
_exptl_crystal_density_method 'not measured'
_exptl_crystal_description block
_exptl_crystal_F_000 2547
_exptl_crystal_preparation 'Magnetic properties'
_exptl_crystal_size_max 0.52
_exptl_crystal_size_mid 0.37
_exptl_crystal_size_min 0.34
_refine_diff_density_max 3.355
_refine_diff_density_min -1.001
_refine_diff_density_rms 0.116
_refine_ls_abs_structure_details
;
 Flack x determined using 3130 quotients [(I+)-(I-)]/[(I+)+(I-)]
 (Parsons, Flack and Wagner, Acta Cryst. B69 (2013) 249-259).
;
_refine_ls_abs_structure_Flack 0.001(4)
_refine_ls_extinction_method none
_refine_ls_goodness_of_fit_ref 1.093
_refine_ls_hydrogen_treatment constr
_refine_ls_matrix_type full
_refine_ls_number_parameters 452
_refine_ls_number_reflns 7586
_refine_ls_number_restraints 1
_refine_ls_restrained_S_all 1.093
_refine_ls_R_factor_all 0.0463
_refine_ls_R_factor_gt 0.0445
_refine_ls_shift/su_max 0.001
_refine_ls_shift/su_mean 0.000
_refine_ls_structure_factor_coef Fsqd
_refine_ls_weighting_details 'w=1/[\s^2^(Fo^2^)+(0.0623P)^2^+8.9202P] where P=(Fo^2^+2Fc^2^)/3'
_refine_ls_weighting_scheme calc
_refine_ls_wR_factor_gt 0.1115
_refine_ls_wR_factor_ref 0.1127
_reflns_Friedel_coverage 0.819
_reflns_Friedel_fraction_full 1.000
_reflns_Friedel_fraction_max 1.000
_reflns_number_gt 7356
_reflns_number_total 7586
_reflns_threshold_expression 'I > 2\s(I)'
_cod_data_source_file c8cc07468b2.cif
_cod_data_source_block 1
_cod_depositor_comments 'Adding full bibliography for 7122548--7122549.cif.'
_cod_original_cell_volume 4973.1(3)
_cod_database_code 7122548
_shelx_shelxl_version_number 2018/3
_shelx_space_group_comment
;
The symmetry employed for this shelxl refinement is uniquely defined
by the following loop, which should always be used as a source of
symmetry information in preference to the above space-group names.
They are only intended as comments.
;
_shelx_estimated_absorpt_t_max 0.507
_shelx_estimated_absorpt_t_min 0.380
_olex2_refinement_description
;
1. Fixed Uiso
 At 1.2 times of:
  All C(H) groups, All C(H,H) groups
 At 1.5 times of:
  All C(H,H,H) groups, All O(H) groups
2. Restrained distances
 C32-O11
 1.42 with sigma of 0.01
3.a Secondary CH2 refined with riding coordinates:
 C9(H9A,H9B), C10(H10A,H10B), C11(H11A,H11B)
3.b Aromatic/amide H refined with riding coordinates:
 C3(H3), C4(H4), C5(H5), C8(H8), C12(H12), C14(H14), C15(H15), C16(H16),
 C22(H22), C23(H23), C24(H24), C27(H27), C28(H28), C29(H29)
3.c Idealised Me refined as rotating group:
 C1(H1A,H1B,H1C), C19(H19A,H19B,H19C), C32(H32A,H32B,H32C)
3.d Idealised tetrahedral OH refined as rotating group:
 O11(H11)
;
_olex2_submission_special_instructions 'No special instructions were received'

loop_
_space_group_symop_operation_xyz
'x, y, z'
'-y, x-y, z+2/3'
'-x+y, -x, z+1/3'
'y, x, -z'
'x-y, -y, -z+1/3'
'-x, -x+y, -z+2/3'

loop_
_atom_site_label
_atom_site_type_symbol
_atom_site_fract_x
_atom_site_fract_y
_atom_site_fract_z
_atom_site_U_iso_or_equiv
_atom_site_adp_type
_atom_site_occupancy
_atom_site_site_symmetry_order
_atom_site_calc_flag
_atom_site_refinement_flags_posn
_atom_site_refinement_flags_adp
_atom_site_refinement_flags_occupancy
Dy1 Dy 0.62104(2) 1.000000 0.666667 0.02326(11) Uani 1 2 d S T P
Zn1 Zn 0.49210(7) 0.62519(7) 0.61683(5) 0.0441(3) Uani 1 1 d . . .
Zn2 Zn 0.61099(10) 0.61099(10) 0.500000 0.0588(4) Uani 1 2 d S T P
Cl1 Cl 0.8767(2) 0.8767(2) 1.000000 0.0671(11) Uani 1 2 d S T P
O1 O 0.7597(5) 0.6722(6) 0.5339(4) 0.072(2) Uani 1 1 d . . .
O2 O 0.6198(5) 0.6596(5) 0.5929(3) 0.0537(16) Uani 1 1 d . . .
O3 O 0.4817(5) 0.5831(4) 0.5191(3) 0.0472(13) Uani 1 1 d . . .
O4 O 0.4768(6) 0.5829(7) 0.3878(3) 0.080(3) Uani 1 1 d . . .
O5 O 0.6218(4) 1.0406(4) 0.5565(2) 0.0373(13) Uani 1 1 d . . .
O6 O 0.6852(5) 1.0812(5) 0.4553(3) 0.0598(18) Uani 1 1 d . . .
O7 O 0.4501(5) 0.7151(4) 0.6007(3) 0.0511(16) Uani 1 1 d . . .
O8 O 0.5638(4) 0.8482(4) 0.6356(3) 0.0368(12) Uani 1 1 d . . .
O9 O 0.9350(10) 0.9228(14) 0.9472(9) 0.225(12) Uani 1 1 d . . .
O10 O 0.8664(19) 0.8006(10) 1.0214(10) 0.306(18) Uani 1 1 d . . .
O11 O 0.5778(7) 0.5261(7) 0.8434(5) 0.101(4) Uani 1 1 d D . .
H11 H 0.527986 0.487463 0.860397 0.152 Uiso 1 1 calc GR . .
N1 N 0.5343(6) 0.6586(6) 0.7161(4) 0.056(2) Uani 1 1 d . . .
N2 N 0.3756(7) 0.5088(5) 0.6396(4) 0.056(2) Uani 1 1 d . . .
N3 N 0.7572(4) 1.0257(4) 0.6038(3) 0.0293(12) Uani 1 1 d . . .
N4 N 0.4544(4) 0.9151(5) 0.6469(3) 0.0301(11) Uani 1 1 d . . .
C1 C 0.8328(7) 0.6786(9) 0.4974(6) 0.064(3) Uani 1 1 d . . .
H1A H 0.856739 0.643856 0.520223 0.097 Uiso 1 1 calc GR . .
H1B H 0.880585 0.742429 0.494132 0.097 Uiso 1 1 calc GR . .
H1C H 0.812362 0.653926 0.452101 0.097 Uiso 1 1 calc GR . .
C2 C 0.7734(7) 0.7043(7) 0.5991(5) 0.053(2) Uani 1 1 d . . .
C3 C 0.8546(8) 0.7418(8) 0.6331(6) 0.063(3) Uani 1 1 d . . .
H3 H 0.908233 0.751172 0.611021 0.076 Uiso 1 1 calc R . .
C4 C 0.8571(9) 0.7661(8) 0.7009(6) 0.066(3) Uani 1 1 d . . .
H4 H 0.913355 0.795284 0.724254 0.079 Uiso 1 1 calc R . .
C5 C 0.7797(9) 0.7480(7) 0.7330(5) 0.063(3) Uani 1 1 d . . .
H5 H 0.781560 0.759620 0.779872 0.075 Uiso 1 1 calc R . .
C6 C 0.6958(8) 0.7120(7) 0.6982(5) 0.053(2) Uani 1 1 d . . .
C7 C 0.6941(7) 0.6910(6) 0.6299(5) 0.049(2) Uani 1 1 d . . .
C8 C 0.6166(9) 0.6917(8) 0.7363(5) 0.063(3) Uani 1 1 d . . .
H8 H 0.626167 0.704426 0.783069 0.075 Uiso 1 1 calc R . .
C9 C 0.4632(10) 0.6387(11) 0.7679(6) 0.092(5) Uani 1 1 d . . .
H9A H 0.473318 0.608004 0.806469 0.110 Uiso 1 1 calc R . .
H9B H 0.470580 0.696987 0.784387 0.110 Uiso 1 1 calc R . .
C10 C 0.3689(11) 0.5814(11) 0.7438(7) 0.109(6) Uani 1 1 d . . .
H10A H 0.327749 0.566199 0.782963 0.130 Uiso 1 1 calc R . .
H10B H 0.354949 0.618149 0.712603 0.130 Uiso 1 1 calc R . .
C11 C 0.3471(11) 0.4967(10) 0.7098(6) 0.102(6) Uani 1 1 d . . .
H11A H 0.376682 0.467669 0.734203 0.123 Uiso 1 1 calc R . .
H11B H 0.280597 0.454947 0.711971 0.123 Uiso 1 1 calc R . .
C12 C 0.3226(8) 0.4515(7) 0.5970(5) 0.057(2) Uani 1 1 d . . .
H12 H 0.267556 0.403347 0.614630 0.068 Uiso 1 1 calc R . .
C13 C 0.3345(7) 0.4494(7) 0.5252(5) 0.049(2) Uani 1 1 d . . .
C14 C 0.2616(8) 0.3773(7) 0.4902(5) 0.058(2) Uani 1 1 d . . .
H14 H 0.211660 0.331448 0.514666 0.070 Uiso 1 1 calc R . .
C15 C 0.2622(8) 0.3728(9) 0.4218(5) 0.065(3) Uani 1 1 d . . .
H15 H 0.213597 0.323150 0.399071 0.078 Uiso 1 1 calc R . .
C16 C 0.3327(8) 0.4398(9) 0.3856(5) 0.065(3) Uani 1 1 d . . .
H16 H 0.332087 0.437096 0.337853 0.078 Uiso 1 1 calc R . .
C17 C 0.4041(7) 0.5108(9) 0.4184(5) 0.058(3) Uani 1 1 d . . .
C18 C 0.4086(7) 0.5172(7) 0.4899(4) 0.046(2) Uani 1 1 d . . .
C19 C 0.4721(9) 0.5896(13) 0.3181(5) 0.093(5) Uani 1 1 d . . .
H19A H 0.488741 0.548360 0.296222 0.139 Uiso 1 1 calc GR . .
H19B H 0.514105 0.652151 0.303990 0.139 Uiso 1 1 calc GR . .
H19C H 0.409983 0.573024 0.305282 0.139 Uiso 1 1 calc GR . .
C20 C 0.6843(5) 1.0589(5) 0.5140(4) 0.0362(16) Uani 1 1 d . . .
C21 C 0.7634(5) 1.0513(5) 0.5399(4) 0.0372(17) Uani 1 1 d . . .
C22 C 0.8356(6) 1.0648(6) 0.4994(5) 0.047(2) Uani 1 1 d . . .
H22 H 0.838808 1.082873 0.453829 0.057 Uiso 1 1 calc R . .
C23 C 0.9020(6) 1.0518(7) 0.5264(6) 0.060(3) Uani 1 1 d . . .
H23 H 0.952166 1.060615 0.499734 0.072 Uiso 1 1 calc R . .
C24 C 0.8958(6) 1.0255(7) 0.5933(5) 0.052(2) Uani 1 1 d . . .
H24 H 0.941525 1.016055 0.612633 0.063 Uiso 1 1 calc R . .
C25 C 0.8232(5) 1.0134(5) 0.6313(4) 0.0359(16) Uani 1 1 d . . .
C26 C 0.4025(5) 0.9543(6) 0.6536(4) 0.0358(17) Uani 1 1 d . . .
C27 C 0.3103(6) 0.9059(7) 0.6362(4) 0.047(2) Uani 1 1 d . . .
H27 H 0.273374 0.932913 0.640760 0.057 Uiso 1 1 calc R . .
C28 C 0.2745(5) 0.8191(8) 0.6127(4) 0.055(3) Uani 1 1 d . . .
H28 H 0.212033 0.785641 0.600662 0.066 Uiso 1 1 calc R . .
C29 C 0.3275(6) 0.7800(7) 0.6062(4) 0.047(2) Uani 1 1 d . . .
H29 H 0.302865 0.719728 0.589836 0.056 Uiso 1 1 calc R . .
C30 C 0.4183(5) 0.8311(6) 0.6242(3) 0.0340(15) Uani 1 1 d . . .
C31 C 0.4824(6) 0.7947(6) 0.6202(4) 0.0383(17) Uani 1 1 d . . .
C32 C 0.6425(9) 0.4956(15) 0.8506(7) 0.172(13) Uani 1 1 d D . .
H32A H 0.619154 0.436610 0.828327 0.258 Uiso 1 1 calc GR . .
H32B H 0.652176 0.489511 0.898434 0.258 Uiso 1 1 calc GR . .
H32C H 0.700154 0.539897 0.829808 0.258 Uiso 1 1 calc GR . .

loop_
_atom_site_aniso_label
_atom_site_aniso_U_11
_atom_site_aniso_U_22
_atom_site_aniso_U_33
_atom_site_aniso_U_23
_atom_site_aniso_U_13
_atom_site_aniso_U_12
Dy1 0.02135(15) 0.0280(2) 0.02264(18) 0.00242(17) 0.00121(8) 0.01401(11)
Zn1 0.0491(6) 0.0445(5) 0.0317(4) -0.0045(4) 0.0053(4) 0.0182(5)
Zn2 0.0585(7) 0.0585(7) 0.0486(9) -0.0172(4) 0.0172(4) 0.0212(8)
Cl1 0.0478(11) 0.0478(11) 0.081(2) 0.0243(10) -0.0243(10) 0.0050(14)
O1 0.048(4) 0.091(6) 0.056(4) -0.026(4) 0.004(3) 0.019(4)
O2 0.052(4) 0.063(4) 0.042(3) -0.010(3) -0.001(3) 0.027(3)
O3 0.057(4) 0.062(3) 0.031(3) -0.005(2) 0.004(3) 0.035(3)
O4 0.061(5) 0.130(7) 0.035(3) -0.004(4) 0.001(3) 0.038(5)
O5 0.045(3) 0.046(3) 0.026(2) 0.011(2) 0.003(2) 0.027(3)
O6 0.066(4) 0.071(4) 0.029(3) 0.018(3) 0.009(3) 0.024(4)
O7 0.052(4) 0.037(3) 0.048(3) -0.013(3) -0.009(3) 0.011(3)
O8 0.033(3) 0.033(3) 0.044(3) -0.005(2) 0.000(2) 0.016(2)
O9 0.086(9) 0.25(2) 0.199(16) 0.157(16) -0.030(10) -0.017(11)
O10 0.42(3) 0.083(9) 0.220(18) 0.059(11) -0.22(2) -0.020(14)
O11 0.077(6) 0.097(7) 0.068(6) 0.002(5) 0.017(5) -0.003(5)
N1 0.068(6) 0.061(5) 0.034(4) -0.009(3) 0.003(4) 0.028(4)
N2 0.069(6) 0.044(4) 0.040(4) 0.005(3) 0.013(4) 0.016(4)
N3 0.024(3) 0.029(3) 0.032(3) -0.002(2) 0.004(2) 0.011(2)
N4 0.024(2) 0.039(3) 0.027(3) 0.006(3) 0.002(2) 0.016(3)
C1 0.054(6) 0.078(8) 0.062(6) -0.003(6) 0.007(5) 0.034(6)
C2 0.047(5) 0.044(5) 0.056(5) -0.010(4) -0.006(4) 0.014(4)
C3 0.059(7) 0.052(6) 0.076(7) -0.003(5) -0.006(5) 0.025(5)
C4 0.073(8) 0.048(6) 0.074(7) -0.016(6) -0.029(7) 0.029(5)
C5 0.087(8) 0.047(5) 0.048(5) -0.008(4) -0.015(5) 0.028(6)
C6 0.067(6) 0.042(5) 0.048(5) -0.001(4) -0.003(4) 0.025(5)
C7 0.058(5) 0.034(4) 0.047(5) -0.007(4) -0.002(4) 0.017(4)
C8 0.089(8) 0.059(6) 0.032(4) -0.011(4) -0.004(5) 0.031(6)
C9 0.097(10) 0.112(11) 0.037(5) -0.025(6) 0.015(6) 0.031(9)
C10 0.090(10) 0.105(11) 0.069(8) -0.028(8) 0.038(7) 0.002(9)
C11 0.119(12) 0.079(9) 0.042(6) -0.001(6) 0.033(7) 0.000(8)
C12 0.065(6) 0.045(5) 0.051(5) -0.001(4) 0.006(5) 0.020(5)
C13 0.058(6) 0.050(5) 0.047(5) -0.009(4) -0.003(4) 0.032(5)
C14 0.061(6) 0.056(6) 0.063(6) -0.013(5) -0.011(5) 0.033(5)
C15 0.058(6) 0.082(8) 0.065(6) -0.031(6) -0.023(6) 0.043(6)
C16 0.064(6) 0.115(10) 0.038(4) -0.024(5) -0.019(5) 0.062(7)
C17 0.051(5) 0.102(8) 0.033(4) -0.014(5) -0.005(4) 0.048(6)
C18 0.050(5) 0.063(6) 0.036(4) -0.018(4) -0.009(4) 0.037(5)
C19 0.063(7) 0.171(15) 0.042(5) 0.004(7) -0.003(5) 0.057(9)
C20 0.037(4) 0.027(3) 0.033(4) 0.005(3) 0.003(3) 0.008(3)
C21 0.036(4) 0.029(4) 0.036(4) -0.001(3) 0.004(3) 0.008(3)
C22 0.042(5) 0.037(4) 0.047(5) -0.001(4) 0.016(4) 0.008(4)
C23 0.036(5) 0.069(6) 0.070(7) -0.003(5) 0.022(5) 0.023(5)
C24 0.033(4) 0.055(5) 0.072(6) -0.011(5) 0.007(4) 0.024(4)
C25 0.026(3) 0.033(4) 0.048(4) -0.006(3) -0.002(3) 0.014(3)
C26 0.025(3) 0.057(5) 0.028(3) 0.010(3) 0.005(3) 0.023(3)
C27 0.030(4) 0.075(7) 0.041(4) 0.016(4) 0.003(3) 0.030(4)
C28 0.021(3) 0.077(7) 0.039(4) 0.013(5) -0.003(3) 0.005(4)
C29 0.034(4) 0.055(5) 0.024(3) 0.009(4) -0.004(3) 0.001(4)
C30 0.026(3) 0.044(4) 0.022(3) 0.003(3) 0.003(3) 0.010(3)
C31 0.039(4) 0.039(4) 0.029(4) 0.001(3) 0.003(3) 0.014(3)
C32 0.047(7) 0.34(4) 0.059(8) -0.042(14) 0.000(6) 0.046(14)

loop_
_atom_type_symbol
_atom_type_description
_atom_type_scat_dispersion_real
_atom_type_scat_dispersion_imag
_atom_type_scat_source
C C 0.0030 0.0020 'International Tables Vol C Tables 4.2.6.8 and 6.1.1.4'
H H 0.0000 0.0000 'International Tables Vol C Tables 4.2.6.8 and 6.1.1.4'
Cl Cl 0.1480 0.1590 'International Tables Vol C Tables 4.2.6.8 and 6.1.1.4'
Dy Dy -0.1890 4.4100 'International Tables Vol C Tables 4.2.6.8 and 6.1.1.4'
N N 0.0060 0.0030 'International Tables Vol C Tables 4.2.6.8 and 6.1.1.4'
O O 0.0110 0.0060 'International Tables Vol C Tables 4.2.6.8 and 6.1.1.4'
Zn Zn 0.2840 1.4300 'International Tables Vol C Tables 4.2.6.8 and 6.1.1.4'

loop_
_geom_angle_atom_site_label_1
_geom_angle_atom_site_label_2
_geom_angle_atom_site_label_3
_geom_angle
_geom_angle_site_symmetry_1
_geom_angle_site_symmetry_3
O5 Dy1 O5 163.3(3) 5_676 .
O5 Dy1 O8 91.3(2) . 5_676
O5 Dy1 O8 90.9(2) 5_676 5_676
O5 Dy1 O8 90.9(2) . .
O5 Dy1 O8 91.3(2) 5_676 .
O5 Dy1 N3 66.4(2) 5_676 5_676
O5 Dy1 N3 130.2(2) . 5_676
O5 Dy1 N3 130.2(2) 5_676 .
O5 Dy1 N3 66.4(2) . .
O5 Dy1 N4 84.09(18) . 5_676
O5 Dy1 N4 81.76(19) . .
O5 Dy1 N4 84.09(18) 5_676 .
O5 Dy1 N4 81.76(18) 5_676 5_676
O8 Dy1 O8 164.4(3) . 5_676
O8 Dy1 N3 84.1(2) 5_676 5_676
O8 Dy1 N3 82.66(19) . 5_676
O8 Dy1 N3 84.15(19) . .
O8 Dy1 N3 82.66(19) 5_676 .
O8 Dy1 N4 66.0(2) 5_676 5_676
O8 Dy1 N4 129.6(2) . 5_676
O8 Dy1 N4 66.0(2) . .
O8 Dy1 N4 129.6(2) 5_676 .
N3 Dy1 N3 63.8(3) 5_676 .
N3 Dy1 N4 135.9(2) . .
N3 Dy1 N4 135.9(2) 5_676 5_676
N3 Dy1 N4 136.4(2) . 5_676
N3 Dy1 N4 136.4(2) 5_676 .
N4 Dy1 N4 63.6(3) 5_676 .
O2 Zn1 Zn2 37.63(18) . .
O2 Zn1 O3 76.6(3) . .
O2 Zn1 O7 119.0(3) . .
O2 Zn1 N1 88.3(3) . .
O2 Zn1 N2 136.4(4) . .
O3 Zn1 Zn2 39.1(2) . .
O3 Zn1 N1 162.5(3) . .
O7 Zn1 Zn2 115.1(2) . .
O7 Zn1 O3 96.5(3) . .
O7 Zn1 N1 98.6(3) . .
O7 Zn1 N2 103.4(4) . .
N1 Zn1 Zn2 124.8(3) . .
N2 Zn1 Zn2 116.0(2) . .
N2 Zn1 O3 90.0(3) . .
N2 Zn1 N1 95.1(3) . .
Zn1 Zn2 Zn1 147.36(7) 4_556 .
O1 Zn2 Zn1 110.46(18) . .
O1 Zn2 Zn1 94.93(19) . 4_556
O1 Zn2 Zn1 110.46(18) 4_556 4_556
O1 Zn2 Zn1 94.93(19) 4_556 .
O1 Zn2 O1 78.4(5) 4_556 .
O2 Zn2 Zn1 37.7(2) . .
O2 Zn2 Zn1 158.1(2) 4_556 .
O2 Zn2 Zn1 37.8(2) 4_556 4_556
O2 Zn2 Zn1 158.1(2) . 4_556
O2 Zn2 O1 72.8(3) 4_556 4_556
O2 Zn2 O1 85.2(3) 4_556 .
O2 Zn2 O1 85.2(3) . 4_556
O2 Zn2 O1 72.8(3) . .
O2 Zn2 O2 151.7(4) 4_556 .
O2 Zn2 O3 123.2(3) 4_556 .
O2 Zn2 O3 76.9(2) . .
O2 Zn2 O3 76.9(2) 4_556 4_556
O2 Zn2 O3 123.2(3) . 4_556
O3 Zn2 Zn1 113.92(17) 4_556 .
O3 Zn2 Zn1 39.31(15) . .
O3 Zn2 Zn1 39.31(15) 4_556 4_556
O3 Zn2 Zn1 113.92(17) . 4_556
O3 Zn2 O1 149.7(2) 4_556 4_556
O3 Zn2 O1 149.7(2) . .
O3 Zn2 O1 98.8(3) . 4_556
O3 Zn2 O1 98.8(3) 4_556 .
O3 Zn2 O3 98.1(4) . 4_556
O9 Cl1 O9 100.5(17) . 4_557
O10 Cl1 O9 102.3(9) 4_557 .
O10 Cl1 O9 102.3(9) . 4_557
O10 Cl1 O9 121.2(19) 4_557 4_557
O10 Cl1 O9 121.2(19) . .
O10 Cl1 O10 110(2) 4_557 .
C1 O1 Zn2 128.1(6) . .
C2 O1 Zn2 112.5(6) . .
C2 O1 C1 119.4(8) . .
Zn2 O2 Zn1 104.6(3) . .
C7 O2 Zn1 131.5(6) . .
C7 O2 Zn2 122.8(6) . .
Zn2 O3 Zn1 101.6(3) . .
C18 O3 Zn1 126.4(6) . .
C18 O3 Zn2 124.3(5) . .
C17 O4 C19 116.7(10) . .
C20 O5 Dy1 126.0(5) . .
C31 O7 Zn1 130.4(6) . .
C31 O8 Dy1 124.3(5) . .
C32 O11 H11 109.5 . .
C8 N1 Zn1 124.7(7) . .
C8 N1 C9 117.7(9) . .
C9 N1 Zn1 117.6(7) . .
C11 N2 Zn1 116.4(7) . .
C12 N2 Zn1 124.9(7) . .
C12 N2 C11 118.3(10) . .
C21 N3 Dy1 117.1(5) . .
C21 N3 C25 120.0(7) . .
C25 N3 Dy1 122.9(5) . .
C26 N4 Dy1 122.2(5) . .
C30 N4 Dy1 117.5(5) . .
C30 N4 C26 120.1(6) . .
O1 C1 H1A 109.5 . .
O1 C1 H1B 109.5 . .
O1 C1 H1C 109.5 . .
H1A C1 H1B 109.5 . .
H1A C1 H1C 109.5 . .
H1B C1 H1C 109.5 . .
O1 C2 C7 113.0(8) . .
C3 C2 O1 125.2(10) . .
C3 C2 C7 121.7(10) . .
C2 C3 H3 120.5 . .
C2 C3 C4 118.9(11) . .
C4 C3 H3 120.5 . .
C3 C4 H4 119.9 . .
C5 C4 C3 120.3(11) . .
C5 C4 H4 119.9 . .
C4 C5 H5 119.3 . .
C4 C5 C6 121.4(10) . .
C6 C5 H5 119.3 . .
C5 C6 C8 117.9(9) . .
C7 C6 C5 118.1(10) . .
C7 C6 C8 123.8(10) . .
O2 C7 C2 118.2(8) . .
O2 C7 C6 122.5(9) . .
C2 C7 C6 119.4(9) . .
N1 C8 C6 128.9(9) . .
N1 C8 H8 115.5 . .
C6 C8 H8 115.5 . .
N1 C9 H9A 108.6 . .
N1 C9 H9B 108.6 . .
H9A C9 H9B 107.6 . .
C10 C9 N1 114.5(9) . .
C10 C9 H9A 108.6 . .
C10 C9 H9B 108.6 . .
C9 C10 H10A 108.0 . .
C9 C10 H10B 108.0 . .
H10A C10 H10B 107.2 . .
C11 C10 C9 117.2(17) . .
C11 C10 H10A 108.0 . .
C11 C10 H10B 108.0 . .
N2 C11 C10 113.7(11) . .
N2 C11 H11A 108.8 . .
N2 C11 H11B 108.8 . .
C10 C11 H11A 108.8 . .
C10 C11 H11B 108.8 . .
H11A C11 H11B 107.7 . .
N2 C12 H12 115.6 . .
N2 C12 C13 128.8(10) . .
C13 C12 H12 115.6 . .
C14 C13 C12 115.8(10) . .
C18 C13 C12 123.7(9) . .
C18 C13 C14 120.3(9) . .
C13 C14 H14 119.6 . .
C15 C14 C13 120.7(11) . .
C15 C14 H14 119.6 . .
C14 C15 H15 119.8 . .
C14 C15 C16 120.3(11) . .
C16 C15 H15 119.8 . .
C15 C16 H16 120.0 . .
C15 C16 C17 120.0(9) . .
C17 C16 H16 120.0 . .
O4 C17 C16 125.4(9) . .
O4 C17 C18 112.6(9) . .
C16 C17 C18 122.0(11) . .
O3 C18 C13 123.8(8) . .
O3 C18 C17 119.7(9) . .
C13 C18 C17 116.5(9) . .
O4 C19 H19A 109.5 . .
O4 C19 H19B 109.5 . .
O4 C19 H19C 109.5 . .
H19A C19 H19B 109.5 . .
H19A C19 H19C 109.5 . .
H19B C19 H19C 109.5 . .
O5 C20 C21 115.2(6) . .
O6 C20 O5 126.1(8) . .
O6 C20 C21 118.7(7) . .
N3 C21 C20 115.3(7) . .
N3 C21 C22 121.8(8) . .
C22 C21 C20 122.8(7) . .
C21 C22 H22 120.7 . .
C23 C22 C21 118.7(9) . .
C23 C22 H22 120.7 . .
C22 C23 H23 120.3 . .
C22 C23 C24 119.5(8) . .
C24 C23 H23 120.3 . .
C23 C24 H24 120.2 . .
C25 C24 C23 119.6(9) . .
C25 C24 H24 120.2 . .
N3 C25 C24 120.4(8) . .
N3 C25 C25 115.1(4) . 5_676
C24 C25 C25 124.4(6) . 5_676
N4 C26 C26 115.7(4) . 5_676
N4 C26 C27 120.0(8) . .
C27 C26 C26 124.3(6) . 5_676
C26 C27 H27 120.5 . .
C28 C27 C26 118.9(8) . .
C28 C27 H27 120.5 . .
C27 C28 H28 119.7 . .
C27 C28 C29 120.7(7) . .
C29 C28 H28 119.7 . .
C28 C29 H29 121.0 . .
C28 C29 C30 118.0(9) . .
C30 C29 H29 121.0 . .
N4 C30 C29 122.4(8) . .
N4 C30 C31 115.0(6) . .
C29 C30 C31 122.6(9) . .
O7 C31 O8 126.3(8) . .
O7 C31 C30 116.7(7) . .
O8 C31 C30 117.0(7) . .
O11 C32 H32A 109.5 . .
O11 C32 H32B 109.5 . .
O11 C32 H32C 109.5 . .
H32A C32 H32B 109.5 . .
H32A C32 H32C 109.5 . .
H32B C32 H32C 109.5 . .

loop_
_geom_bond_atom_site_label_1
_geom_bond_atom_site_label_2
_geom_bond_distance
_geom_bond_site_symmetry_2
Dy1 O5 2.294(5) 5_676
Dy1 O5 2.294(5) .
Dy1 O8 2.339(5) .
Dy1 O8 2.339(5) 5_676
Dy1 N3 2.469(6) 5_676
Dy1 N3 2.470(6) .
Dy1 N4 2.484(5) 5_676
Dy1 N4 2.484(5) .
Zn1 Zn2 3.1658(11) .
Zn1 O2 2.003(7) .
Zn1 O3 2.047(5) .
Zn1 O7 2.010(7) .
Zn1 N1 2.079(8) .
Zn1 N2 2.030(8) .
Zn2 O1 2.302(8) 4_556
Zn2 O1 2.302(8) .
Zn2 O2 1.998(6) 4_556
Zn2 O2 1.998(6) .
Zn2 O3 2.039(7) .
Zn2 O3 2.039(7) 4_556
Cl1 O9 1.385(15) 4_557
Cl1 O9 1.385(15) .
Cl1 O10 1.287(16) .
Cl1 O10 1.287(16) 4_557
O1 C1 1.395(12) .
O1 C2 1.380(12) .
O2 C7 1.321(12) .
O3 C18 1.320(11) .
O4 C17 1.372(14) .
O4 C19 1.394(12) .
O5 C20 1.269(9) .
O6 C20 1.225(9) .
O7 C31 1.242(10) .
O8 C31 1.256(10) .
O11 H11 0.8400 .
O11 C32 1.437(13) .
N1 C8 1.284(15) .
N1 C9 1.493(14) .
N2 C11 1.458(13) .
N2 C12 1.265(13) .
N3 C21 1.330(10) .
N3 C25 1.354(10) .
N4 C26 1.352(10) .
N4 C30 1.321(11) .
C1 H1A 0.9800 .
C1 H1B 0.9800 .
C1 H1C 0.9800 .
C2 C3 1.374(15) .
C2 C7 1.393(14) .
C3 H3 0.9500 .
C3 C4 1.404(16) .
C4 H4 0.9500 .
C4 C5 1.352(17) .
C5 H5 0.9500 .
C5 C6 1.419(15) .
C6 C7 1.400(13) .
C6 C8 1.428(16) .
C8 H8 0.9500 .
C9 H9A 0.9900 .
C9 H9B 0.9900 .
C9 C10 1.48(2) .
C10 H10A 0.9900 .
C10 H10B 0.9900 .
C10 C11 1.46(2) .
C11 H11A 0.9900 .
C11 H11B 0.9900 .
C12 H12 0.9500 .
C12 C13 1.445(13) .
C13 C14 1.415(14) .
C13 C18 1.398(14) .
C14 H14 0.9500 .
C14 C15 1.361(14) .
C15 H15 0.9500 .
C15 C16 1.374(18) .
C16 H16 0.9500 .
C16 C17 1.374(16) .
C17 C18 1.426(12) .
C19 H19A 0.9800 .
C19 H19B 0.9800 .
C19 H19C 0.9800 .
C20 C21 1.504(12) .
C21 C22 1.387(12) .
C22 H22 0.9500 .
C22 C23 1.364(15) .
C23 H23 0.9500 .
C23 C24 1.390(15) .
C24 H24 0.9500 .
C24 C25 1.371(11) .
C25 C25 1.460(17) 5_676
C26 C26 1.441(18) 5_676
C26 C27 1.401(11) .
C27 H27 0.9500 .
C27 C28 1.366(16) .
C28 H28 0.9500 .
C28 C29 1.367(16) .
C29 H29 0.9500 .
C29 C30 1.387(11) .
C30 C31 1.500(12) .
C32 H32A 0.9800 .
C32 H32B 0.9800 .
C32 H32C 0.9800 .
